data_7132742
loop_
_publ_author_name
'McDonald, Peter W.'
'Ritchie, Chris'

_publ_section_title
;
 A multi-chromic boron trifluoride-pyridyl Lewis adduct.
;
_journal_issue 22
_journal_name_full 'Chemical communications (Cambridge, England)'
_journal_page_first 3051
_journal_page_last 3054
_journal_paper_doi 10.1039/d3cc05996k
_journal_volume 60
_journal_year 2024
_chemical_formula_moiety 'C17 H14 B F3 N2'
_chemical_formula_sum 'C17 H14 B F3 N2'
_chemical_formula_weight 628.22
_chemical_name_systematic (4-(diphenylamino)pyridin-1-ium)trifluoroborate
_space_group_crystal_system triclinic
_space_group_IT_number 2
_space_group_name_Hall '-P 1'
_space_group_name_H-M_alt 'P -1'
_atom_sites_solution_hydrogens geom
_atom_sites_solution_primary dual
_audit_creation_date 2023-11-29
_audit_creation_method
;
Olex2 1.5
(compiled 2023.08.24 svn.re1ec1418 for OlexSys, GUI svn.r6817)
;
_audit_update_record
;
2023-11-29 deposited with the CCDC.	2024-02-05 downloaded from the CCDC.
;
_cell_angle_alpha 90.7320(10)
_cell_angle_beta 99.9450(10)
_cell_angle_gamma 95.1060(10)
_cell_formula_units_Z 4
_cell_length_a 8.48980(10)
_cell_length_b 11.7179(2)
_cell_length_c 16.2792(2)
_cell_measurement_reflns_used 14514
_cell_measurement_temperature 293
_cell_measurement_theta_max 79.5450
_cell_measurement_theta_min 3.7710
_cell_volume 1588.18(4)
_computing_cell_refinement 'CrysAlisPro 1.171.41.113a (Rigaku OD, 2021)'
_computing_data_collection 'CrysAlisPro 1.171.41.113a (Rigaku OD, 2021)'
_computing_data_reduction 'CrysAlisPro 1.171.41.113a (Rigaku OD, 2021)'
_computing_molecular_graphics 'Olex2 1.5 (Dolomanov et al., 2009)'
_computing_publication_material 'Olex2 1.5 (Dolomanov et al., 2009)'
_computing_structure_refinement 'SHELXL 2018/3 (Sheldrick, 2015)'
_computing_structure_solution 'SHELXT 2018/2 (Sheldrick, 2018)'
_diffrn_ambient_environment air
_diffrn_ambient_temperature 293
_diffrn_detector 'Hybrid Pixel Array Detector'
_diffrn_detector_area_resol_mean 10.0000
_diffrn_detector_type HyPix
_diffrn_measured_fraction_theta_full 0.999
_diffrn_measured_fraction_theta_max 0.977
_diffrn_measurement_details
;
List of Runs (angles in degrees, time in seconds):

  # Type    Start    End  Width  t~exp~   \w     \q     \k     \f   Frames
#--------------------------------------------------------------------------
  1  \w   -121.00 -38.00   0.50    1.01    --  -50.51 -58.00 103.00  166
  2  \w    -62.00  21.00   0.50    1.01    --  -50.51  58.00-116.00  166
  3  \w   -161.00 -78.00   0.50    5.00    --  -90.00 -58.00 103.00  166
  4  \w   -102.00 -18.00   0.50    5.00    --  -90.00  58.00-116.00  168
  5  \w    100.00 178.00   0.50    5.00    --  111.50  58.00-116.00  156
  6  \w     41.00 103.00   0.50    5.00    --  111.50 -58.00 103.00  124
  7  \w    -99.00 -44.00   0.50    1.01    --  -50.51   0.00 120.00  110
  8  \w   -121.00 -73.00   0.50    1.01    --  -50.51-125.00-180.00   96
  9  \w    -86.00 -13.00   0.50    1.01    --  -50.51 125.00  90.00  146
 10  \w      2.00  57.00   0.50    1.01    --   50.51   0.00  60.00  110
 11  \w    -20.00  63.00   0.50    1.01    --   50.51 -58.00 103.00  166
 12  \w     39.00 121.00   0.50    1.01    --   50.51  58.00-116.00  164
 13  \w    -20.00  62.00   0.50    1.01    --   50.51 -57.00  30.00  164
 14  \w    -68.00 -17.00   0.50    5.00    --  -90.00  30.00  90.00  102
 15  \w    -85.00 -18.00   0.50    5.00    --  -90.00 125.00 -60.00  134
 16  \w     40.00 116.00   0.50    5.00    --  111.50 -15.00 -60.00  152
 17  \w     41.00 131.00   0.50    5.00    --  111.50 -77.00-150.00  180
 18  \w     41.00 111.00   0.50    5.00    --  111.50-125.00 -90.00  140
 19  \w     40.00  66.00   0.50    5.00    --  111.50 -30.00   0.00   52
 20  \w     40.00  66.00   0.50    5.00    --  111.50 -30.00 150.00   52
 21  \w     40.00  66.00   0.50    5.00    --  111.50 -30.00 -90.00   52
 22  \w     41.00 106.00   0.50    5.00    --  111.50 -94.00  90.00  130
 23  \w     41.00  76.00   0.50    5.00    --  111.50 -45.00 -90.00   70
 24  \w     41.00  76.00   0.50    5.00    --  111.50 -45.00  90.00   70
 25  \w     41.00  76.00   0.50    5.00    --  111.50 -45.00  30.00   70
 26  \w     41.00 106.00   0.50    5.00    --  111.50 -94.00 120.00  130
 27  \w     41.00 106.00   0.50    5.00    --  111.50 -94.00-120.00  130
 28  \w     40.00  66.00   0.50    5.00    --  111.50 -30.00  90.00   52
 29  \w     95.00 178.00   0.50    5.00    --  111.50 125.00 150.00  166
 30  \w     41.00  76.00   0.50    5.00    --  111.50 -45.00-120.00   70
 31  \w    108.00 178.00   0.50    5.00    --  111.50  30.00 -90.00  140
 32  \w     41.00 106.00   0.50    5.00    --  111.50 -94.00   0.00  130
 33  \w     41.00 111.00   0.50    5.00    --  111.50-125.00-120.00  140
 34  \w     41.00 106.00   0.50    5.00    --  111.50 -94.00 -60.00  130
 35  \w     40.00  66.00   0.50    5.00    --  111.50 -30.00 120.00   52
 36  \w     41.00 106.00   0.50    5.00    --  111.50 -94.00 150.00  130
 37  \w     41.00 111.00   0.50    5.00    --  111.50-125.00  30.00  140
 38  \w     41.00 106.00   0.50    5.00    --  111.50 -94.00  60.00  130
 39  \w     41.00  76.00   0.50    5.00    --  111.50 -45.00 -60.00   70
 40  \w     40.00  66.00   0.50    5.00    --  111.50 -30.00-180.00   52
 41  \w     40.00  66.00   0.50    5.00    --  111.50 -30.00-150.00   52
 42  \w     40.00  66.00   0.50    5.00    --  111.50 -30.00  30.00   52
 43  \w     41.00 131.00   0.50    5.00    --  111.50 -77.00-120.00  180
 44  \w     92.00 178.00   0.50    5.00    --  111.50  77.00 150.00  172
 45  \w     63.00 118.00   0.50    5.00    --  111.50   0.00  30.00  110
 46  \w     43.00 106.00   0.50    5.00    --  111.50 -94.00 -90.00  126
 47  \w     68.00  99.00   0.50    5.00    --  111.50 -94.00 -30.00   62
 48  \w     45.00 106.00   0.50    5.00    --  111.50 -94.00  30.00  122
;
_diffrn_measurement_device 'four-circle diffractometer'
_diffrn_measurement_device_type 'XtaLAB Synergy, Dualflex, HyPix'
_diffrn_measurement_method '\w scans'
_diffrn_orient_matrix_type 'CrysAlisPro convention (1999,Acta A55,543-557)'
_diffrn_orient_matrix_UB_11 0.0787312000
_diffrn_orient_matrix_UB_12 0.0637196000
_diffrn_orient_matrix_UB_13 -0.0668892000
_diffrn_orient_matrix_UB_21 0.1261689000
_diffrn_orient_matrix_UB_22 -0.0876567000
_diffrn_orient_matrix_UB_23 0.0063802000
_diffrn_orient_matrix_UB_31 -0.1100762000
_diffrn_orient_matrix_UB_32 -0.0754514000
_diffrn_orient_matrix_UB_33 -0.0687281000
_diffrn_radiation_monochromator mirror
_diffrn_radiation_probe x-ray
_diffrn_radiation_type 'Cu K\a'
_diffrn_radiation_wavelength 1.54184
_diffrn_reflns_av_R_equivalents 0.0490
_diffrn_reflns_av_unetI/netI 0.0389
_diffrn_reflns_Laue_measured_fraction_full 0.999
_diffrn_reflns_Laue_measured_fraction_max 0.977
_diffrn_reflns_limit_h_max 10
_diffrn_reflns_limit_h_min -10
_diffrn_reflns_limit_k_max 14
_diffrn_reflns_limit_k_min -14
_diffrn_reflns_limit_l_max 17
_diffrn_reflns_limit_l_min -20
_diffrn_reflns_number 33396
_diffrn_reflns_point_group_measured_fraction_full 0.999
_diffrn_reflns_point_group_measured_fraction_max 0.977
_diffrn_reflns_theta_full 67.684
_diffrn_reflns_theta_max 80.400
_diffrn_reflns_theta_min 3.789
_diffrn_source 'micro-focus sealed X-ray tube'
_diffrn_source_type 'PhotonJet (Cu) X-ray Source'
_exptl_absorpt_coefficient_mu 0.861
_exptl_absorpt_correction_T_max 1.00000
_exptl_absorpt_correction_T_min 0.86281
_exptl_absorpt_correction_type multi-scan
_exptl_absorpt_process_details
;
CrysAlisPro 1.171.41.113a (Rigaku Oxford Diffraction, 2021)
Empirical absorption correction using spherical harmonics,
implemented in SCALE3 ABSPACK scaling algorithm.
;
_exptl_crystal_colour 'clear whiteish colourless'
_exptl_crystal_colour_lustre clear
_exptl_crystal_colour_modifier whiteish
_exptl_crystal_colour_primary colourless
_exptl_crystal_density_diffrn 1.314
_exptl_crystal_description plate
_exptl_crystal_F_000 648
_exptl_crystal_preparation oil
_exptl_crystal_recrystallization_method DCM
_exptl_crystal_size_max 0.36
_exptl_crystal_size_mid 0.08
_exptl_crystal_size_min 0.03
_refine_diff_density_max 0.352
_refine_diff_density_min -0.368
_refine_diff_density_rms 0.034
_refine_ls_extinction_coef 0.0015(2)
_refine_ls_extinction_expression Fc^*^=kFc[1+0.001xFc^2^\l^3^/sin(2\q)]^-1/4^
_refine_ls_extinction_method 'SHELXL-2018/3 (Sheldrick 2018)'
_refine_ls_goodness_of_fit_ref 0.929
_refine_ls_hydrogen_treatment constr
_refine_ls_matrix_type full
_refine_ls_number_parameters 416
_refine_ls_number_reflns 6797
_refine_ls_number_restraints 0
_refine_ls_restrained_S_all 0.929
_refine_ls_R_factor_all 0.0633
_refine_ls_R_factor_gt 0.0501
_refine_ls_shift/su_max 0.005
_refine_ls_shift/su_mean 0.001
_refine_ls_structure_factor_coef Fsqd
_refine_ls_weighting_details 'w=1/[\s^2^(Fo^2^)+(0.0414P)^2^+0.6708P] where P=(Fo^2^+2Fc^2^)/3'
_refine_ls_weighting_scheme calc
_refine_ls_wR_factor_gt 0.1129
_refine_ls_wR_factor_ref 0.1198
_reflns_Friedel_coverage 0.000
_reflns_number_gt 5651
_reflns_number_total 6797
_reflns_threshold_expression 'I > 2\s(I)'
_cod_data_source_file d3cc05996k2.cif
_cod_data_source_block pm3_42_280k_auto
_cod_depositor_comments
;
Adding full bibliography for 7132742--7132744.cif.

2024-11-08
Z value and formula fixed to values more according to usual
chemical conventions.                 miguel
;
_cod_original_formula_sum 'C34 H28 B2 F6 N4'
_cod_original_formula_weight 628.22
_cod_original_formula_moiety '2(C17 H14 B F3 N2)'
_cod_original_formula_units_Z 2
_cod_database_code 7132742
_shelx_shelxl_version_number 2018/3
_chemical_oxdiff_formula C17H14N2BF3
_chemical_oxdiff_usercomment 'Clear colourless irregular block'
_shelx_space_group_comment
;
The symmetry employed for this shelxl refinement is uniquely defined
by the following loop, which should always be used as a source of
symmetry information in preference to the above space-group names.
They are only intended as comments.
;
_shelx_estimated_absorpt_t_max 0.975
_shelx_estimated_absorpt_t_min 0.747
_olex2_refinement_description
;
1.a Aromatic/amide H refined with riding coordinates:
 C1(H1), C19(H19), C2(H2), C18(H18), C4(H4), C5(H5), C22(H22), C34(H34),
 C21(H21), C17(H17), C24(H24), C11(H11), C7(H7), C33(H33), C13(H13), C28(H28),
 C30(H30), C16(H16), C9(H9), C32(H32), C10(H10), C8(H8), C15(H15), C25(H25),
 C31(H31), C27(H27), C14(H14), C26(H26)
;
_olex2_exptl_crystal_mounting_method oil
_olex2_submission_original_sample_id PM3_42_DCM
_olex2_submission_special_instructions 'No special instructions were received'
_oxdiff_exptl_absorpt_empirical_details
;
Empirical correction (ABSPACK) includes:
- Absorption correction using spherical harmonics
- Frame scaling
;
_oxdiff_exptl_absorpt_empirical_full_max 1.958
_oxdiff_exptl_absorpt_empirical_full_min 0.299

loop_
_space_group_symop_operation_xyz
'x, y, z'
'-x, -y, -z'

loop_
_atom_site_label
_atom_site_type_symbol
_atom_site_fract_x
_atom_site_fract_y
_atom_site_fract_z
_atom_site_U_iso_or_equiv
_atom_site_adp_type
_atom_site_occupancy
_atom_site_site_symmetry_order
_atom_site_calc_flag
_atom_site_refinement_flags_posn
_atom_site_refinement_flags_adp
_atom_site_refinement_flags_occupancy
_atom_site_disorder_assembly
_atom_site_disorder_group
F1 F -0.37275(13) 1.20914(9) 0.52330(8) 0.0693(3) Uani 1 1 d . . . . .
F2 F -0.13068(13) 1.25107(9) 0.48537(8) 0.0746(3) Uani 1 1 d . . . . .
F5 F 0.87033(14) 0.74742(10) 1.00530(8) 0.0765(3) Uani 1 1 d . . . . .
F3 F -0.32659(17) 1.13934(10) 0.40075(7) 0.0828(4) Uani 1 1 d . . . . .
N2 N -0.19801(15) 1.05971(10) 0.52694(8) 0.0438(3) Uani 1 1 d . . . . .
N3 N 0.89334(16) 0.27793(11) 0.81069(8) 0.0474(3) Uani 1 1 d . . . . .
N4 N 0.78453(15) 0.56715(11) 0.93301(8) 0.0468(3) Uani 1 1 d . . . . .
N1 N -0.08729(16) 0.77589(11) 0.66891(8) 0.0494(3) Uani 1 1 d . . . . .
F4 F 0.6568(2) 0.64406(13) 1.03731(12) 0.1289(7) Uani 1 1 d . . . . .
F6 F 0.6407(2) 0.73180(13) 0.91434(12) 0.1311(7) Uani 1 1 d . . . . .
C20 C 0.85888(18) 0.37223(12) 0.85150(9) 0.0437(3) Uani 1 1 d . . . . .
C1 C -0.06339(18) 1.06298(12) 0.58472(9) 0.0441(3) Uani 1 1 d . . . . .
H1 H 0.003118 1.131085 0.593386 0.053 Uiso 1 1 calc R U . . .
C23 C 1.03142(19) 0.27741(13) 0.77070(10) 0.0475(3) Uani 1 1 d . . . . .
C19 C 0.96729(18) 0.47124(13) 0.86738(10) 0.0469(3) Uani 1 1 d . . . . .
H19 H 1.066969 0.473151 0.850819 0.056 Uiso 1 1 calc R U . . .
C3 C -0.11977(17) 0.86787(12) 0.62070(9) 0.0424(3) Uani 1 1 d . . . . .
C2 C -0.02000(18) 0.97139(13) 0.63104(10) 0.0446(3) Uani 1 1 d . . . . .
H2 H 0.075344 0.977190 0.669437 0.054 Uiso 1 1 calc R U . . .
C18 C 0.92608(18) 0.56433(13) 0.90703(10) 0.0470(3) Uani 1 1 d . . . . .
H18 H 0.999383 0.628976 0.916576 0.056 Uiso 1 1 calc R U . . .
C29 C 0.79300(19) 0.17169(13) 0.80762(10) 0.0467(3) Uani 1 1 d . . . . .
C6 C 0.03412(19) 0.78319(14) 0.74255(10) 0.0493(4) Uani 1 1 d . . . . .
C4 C -0.25642(19) 0.86388(13) 0.55792(10) 0.0478(3) Uani 1 1 d . . . . .
H4 H -0.323593 0.796358 0.546580 0.057 Uiso 1 1 calc R U . . .
C5 C -0.29014(19) 0.95889(13) 0.51386(10) 0.0478(3) Uani 1 1 d . . . . .
H5 H -0.381264 0.954349 0.472590 0.057 Uiso 1 1 calc R U . . .
C12 C -0.18441(19) 0.66795(13) 0.65055(10) 0.0489(4) Uani 1 1 d . . . . .
C22 C 0.6803(2) 0.47213(14) 0.91921(11) 0.0530(4) Uani 1 1 d . . . . .
H22 H 0.582294 0.472575 0.937288 0.064 Uiso 1 1 calc R U . . .
C34 C 0.7052(2) 0.13026(16) 0.73274(11) 0.0550(4) Uani 1 1 d . . . . .
H34 H 0.708984 0.171108 0.684402 0.066 Uiso 1 1 calc R U . . .
C21 C 0.7123(2) 0.37570(14) 0.88004(11) 0.0534(4) Uani 1 1 d . . . . .
H21 H 0.637002 0.312082 0.872161 0.064 Uiso 1 1 calc R U . . .
C17 C -0.1672(2) 0.60114(14) 0.58308(12) 0.0590(4) Uani 1 1 d . . . . .
H17 H -0.091353 0.624322 0.550301 0.071 Uiso 1 1 calc R U . . .
C24 C 1.1420(2) 0.19940(16) 0.79483(12) 0.0606(4) Uani 1 1 d . . . . .
H24 H 1.128173 0.149778 0.837674 0.073 Uiso 1 1 calc R U . . .
C11 C 0.1552(2) 0.71105(17) 0.74993(13) 0.0626(4) Uani 1 1 d . . . . .
H11 H 0.159828 0.658952 0.707025 0.075 Uiso 1 1 calc R U . . .
C7 C 0.0273(2) 0.85996(17) 0.80635(11) 0.0628(5) Uani 1 1 d . . . . .
H7 H -0.055356 0.907737 0.801718 0.075 Uiso 1 1 calc R U . . .
C33 C 0.6109(2) 0.02702(18) 0.72984(15) 0.0706(6) Uani 1 1 d . . . . .
H33 H 0.551751 -0.001905 0.679264 0.085 Uiso 1 1 calc R U . . .
C13 C -0.2943(2) 0.63380(18) 0.70026(13) 0.0668(5) Uani 1 1 d . . . . .
H13 H -0.304757 0.678553 0.746271 0.080 Uiso 1 1 calc R U . . .
C28 C 1.0509(2) 0.35088(17) 0.70731(12) 0.0632(5) Uani 1 1 d . . . . .
H28 H 0.976145 0.403104 0.690545 0.076 Uiso 1 1 calc R U . . .
C30 C 0.7887(3) 0.11135(16) 0.87971(12) 0.0657(5) Uani 1 1 d . . . . .
H30 H 0.849554 0.139153 0.930176 0.079 Uiso 1 1 calc R U . . .
C16 C -0.2633(3) 0.49940(16) 0.56425(14) 0.0709(5) Uani 1 1 d . . . . .
H16 H -0.252469 0.454220 0.518532 0.085 Uiso 1 1 calc R U . . .
C9 C 0.2644(3) 0.7943(2) 0.88498(14) 0.0786(6) Uani 1 1 d . . . . .
H9 H 0.342429 0.798176 0.932914 0.094 Uiso 1 1 calc R U . . .
C32 C 0.6046(3) -0.03255(17) 0.80114(17) 0.0783(6) Uani 1 1 d . . . . .
H32 H 0.540368 -0.101482 0.798971 0.094 Uiso 1 1 calc R U . . .
C10 C 0.2700(2) 0.7170(2) 0.82195(15) 0.0763(6) Uani 1 1 d . . . . .
H10 H 0.351415 0.668053 0.827538 0.092 Uiso 1 1 calc R U . . .
C8 C 0.1442(3) 0.8657(2) 0.87744(12) 0.0757(6) Uani 1 1 d . . . . .
H8 H 0.140941 0.918323 0.920210 0.091 Uiso 1 1 calc R U . . .
C15 C -0.3739(3) 0.46522(18) 0.61264(15) 0.0778(6) Uani 1 1 d . . . . .
H15 H -0.438800 0.396998 0.599562 0.093 Uiso 1 1 calc R U . . .
B1 B -0.2588(2) 1.17104(16) 0.48129(13) 0.0512(4) Uani 1 1 d . . . . .
C25 C 1.2726(3) 0.1949(2) 0.75564(16) 0.0787(6) Uani 1 1 d . . . . .
H25 H 1.346763 0.142136 0.771898 0.094 Uiso 1 1 calc R U . . .
C31 C 0.6927(3) 0.00922(17) 0.87578(16) 0.0812(6) Uani 1 1 d . . . . .
H31 H 0.687765 -0.031522 0.924069 0.097 Uiso 1 1 calc R U . . .
C27 C 1.1845(3) 0.3459(2) 0.66852(14) 0.0811(7) Uani 1 1 d . . . . .
H27 H 1.199885 0.395656 0.625971 0.097 Uiso 1 1 calc R U . . .
C14 C -0.3899(3) 0.5309(2) 0.68048(16) 0.0816(6) Uani 1 1 d . . . . .
H14 H -0.464893 0.506692 0.713470 0.098 Uiso 1 1 calc R U . . .
C26 C 1.2931(3) 0.2678(2) 0.69294(17) 0.0842(7) Uani 1 1 d . . . . .
H26 H 1.381538 0.264558 0.666573 0.101 Uiso 1 1 calc R U . . .
B2 B 0.7358(2) 0.67892(18) 0.97497(15) 0.0601(5) Uani 1 1 d . . . . .

loop_
_atom_site_aniso_label
_atom_site_aniso_U_11
_atom_site_aniso_U_22
_atom_site_aniso_U_33
_atom_site_aniso_U_23
_atom_site_aniso_U_13
_atom_site_aniso_U_12
F1 0.0609(6) 0.0560(6) 0.0947(8) 0.0043(5) 0.0192(6) 0.0150(5)
F2 0.0606(6) 0.0500(6) 0.1113(9) 0.0201(6) 0.0145(6) -0.0077(5)
F5 0.0653(7) 0.0649(7) 0.0949(8) -0.0303(6) 0.0112(6) -0.0080(5)
F3 0.1136(10) 0.0654(7) 0.0606(6) 0.0079(5) -0.0082(6) 0.0052(7)
N2 0.0428(6) 0.0375(6) 0.0507(7) -0.0031(5) 0.0095(5) -0.0011(5)
N3 0.0500(7) 0.0392(6) 0.0550(7) -0.0028(5) 0.0187(6) -0.0033(5)
N4 0.0430(7) 0.0420(7) 0.0545(7) -0.0023(5) 0.0083(5) 0.0002(5)
N1 0.0519(7) 0.0396(7) 0.0519(7) 0.0011(5) 0.0005(6) -0.0047(5)
F4 0.1405(14) 0.0902(10) 0.1759(16) -0.0588(10) 0.1124(13) -0.0369(9)
F6 0.1237(13) 0.0869(10) 0.1615(15) -0.0362(10) -0.0564(11) 0.0577(9)
C20 0.0451(8) 0.0396(7) 0.0464(8) 0.0021(6) 0.0103(6) 0.0000(6)
C1 0.0424(7) 0.0372(7) 0.0513(8) -0.0067(6) 0.0093(6) -0.0049(6)
C23 0.0466(8) 0.0462(8) 0.0493(8) -0.0074(6) 0.0131(6) -0.0056(6)
C19 0.0401(7) 0.0438(8) 0.0572(9) 0.0011(7) 0.0127(6) -0.0017(6)
C3 0.0415(7) 0.0383(7) 0.0464(7) -0.0042(6) 0.0075(6) -0.0005(6)
C2 0.0401(7) 0.0420(8) 0.0491(8) -0.0060(6) 0.0042(6) -0.0027(6)
C18 0.0426(8) 0.0396(7) 0.0573(9) 0.0010(6) 0.0078(7) -0.0031(6)
C29 0.0481(8) 0.0403(8) 0.0530(8) -0.0056(6) 0.0167(7) -0.0030(6)
C6 0.0452(8) 0.0492(8) 0.0504(8) 0.0055(7) 0.0045(6) -0.0062(7)
C4 0.0448(8) 0.0368(7) 0.0578(9) -0.0038(6) 0.0025(7) -0.0054(6)
C5 0.0431(8) 0.0412(8) 0.0550(9) -0.0041(6) 0.0013(6) -0.0032(6)
C12 0.0482(8) 0.0394(8) 0.0549(9) 0.0054(6) 0.0012(7) -0.0041(6)
C22 0.0448(8) 0.0509(9) 0.0650(10) -0.0058(7) 0.0185(7) -0.0033(7)
C34 0.0459(8) 0.0632(10) 0.0567(9) -0.0107(8) 0.0131(7) 0.0027(7)
C21 0.0483(9) 0.0448(8) 0.0675(10) -0.0068(7) 0.0192(8) -0.0094(7)
C17 0.0656(11) 0.0429(9) 0.0674(11) 0.0003(8) 0.0130(9) -0.0046(8)
C24 0.0559(10) 0.0565(10) 0.0702(11) -0.0050(8) 0.0142(8) 0.0042(8)
C11 0.0498(9) 0.0634(11) 0.0725(11) 0.0040(9) 0.0065(8) 0.0019(8)
C7 0.0671(11) 0.0667(11) 0.0525(9) -0.0005(8) 0.0064(8) 0.0028(9)
C33 0.0488(10) 0.0721(12) 0.0878(14) -0.0345(11) 0.0125(9) -0.0064(9)
C13 0.0644(11) 0.0681(12) 0.0653(11) 0.0026(9) 0.0129(9) -0.0110(9)
C28 0.0689(11) 0.0617(11) 0.0607(10) 0.0048(8) 0.0211(9) -0.0043(9)
C30 0.0884(14) 0.0510(10) 0.0559(10) -0.0010(8) 0.0182(9) -0.0137(9)
C16 0.0832(14) 0.0435(9) 0.0811(13) -0.0056(9) 0.0076(11) -0.0073(9)
C9 0.0620(12) 0.0985(17) 0.0638(12) 0.0183(12) -0.0088(9) -0.0197(12)
C32 0.0684(12) 0.0479(10) 0.1216(19) -0.0201(12) 0.0374(13) -0.0166(9)
C10 0.0478(10) 0.0871(15) 0.0892(15) 0.0169(12) -0.0005(10) 0.0020(10)
C8 0.0854(15) 0.0846(15) 0.0501(10) -0.0016(9) 0.0024(10) -0.0116(12)
C15 0.0790(14) 0.0498(10) 0.0954(16) 0.0066(10) 0.0023(12) -0.0199(10)
B1 0.0501(10) 0.0409(9) 0.0613(11) 0.0036(8) 0.0082(8) -0.0002(7)
C25 0.0541(11) 0.0772(14) 0.1074(17) -0.0176(13) 0.0236(11) 0.0050(10)
C31 0.1059(17) 0.0516(11) 0.0899(15) 0.0056(10) 0.0390(13) -0.0148(11)
C27 0.0906(16) 0.0823(15) 0.0722(13) -0.0020(11) 0.0367(12) -0.0267(13)
C14 0.0712(13) 0.0788(14) 0.0904(15) 0.0159(12) 0.0177(11) -0.0255(11)
C26 0.0639(13) 0.0879(16) 0.1053(18) -0.0263(14) 0.0404(12) -0.0144(12)
B2 0.0471(10) 0.0524(11) 0.0797(14) -0.0139(10) 0.0098(10) 0.0036(8)

loop_
_atom_type_symbol
_atom_type_description
_atom_type_scat_dispersion_real
_atom_type_scat_dispersion_imag
_atom_type_scat_source
C C 0.0181 0.0091 'International Tables Vol C Tables 4.2.6.8 and 6.1.1.4'
H H 0.0000 0.0000 'International Tables Vol C Tables 4.2.6.8 and 6.1.1.4'
B B 0.0090 0.0039 'International Tables Vol C Tables 4.2.6.8 and 6.1.1.4'
F F 0.0727 0.0534 'International Tables Vol C Tables 4.2.6.8 and 6.1.1.4'
N N 0.0311 0.0180 'International Tables Vol C Tables 4.2.6.8 and 6.1.1.4'

loop_
_geom_angle_atom_site_label_1
_geom_angle_atom_site_label_2
_geom_angle_atom_site_label_3
_geom_angle
_geom_angle_site_symmetry_1
_geom_angle_site_symmetry_3
_geom_angle_publ_flag
C1 N2 C5 117.28(13) . . ?
C1 N2 B1 122.61(12) . . ?
C5 N2 B1 119.85(13) . . ?
C20 N3 C23 122.68(12) . . ?
C20 N3 C29 120.73(12) . . ?
C23 N3 C29 116.57(12) . . ?
C18 N4 C22 117.53(13) . . ?
C18 N4 B2 122.11(13) . . ?
C22 N4 B2 120.31(14) . . ?
C3 N1 C6 122.44(13) . . ?
C3 N1 C12 120.14(13) . . ?
C6 N1 C12 117.26(12) . . ?
N3 C20 C19 122.10(14) . . ?
N3 C20 C21 121.53(14) . . ?
C21 C20 C19 116.37(14) . . ?
N2 C1 H1 118.4 . . ?
N2 C1 C2 123.12(13) . . ?
C2 C1 H1 118.4 . . ?
C24 C23 N3 119.12(15) . . ?
C28 C23 N3 120.59(16) . . ?
C28 C23 C24 120.26(17) . . ?
C20 C19 H19 120.0 . . ?
C18 C19 C20 119.94(14) . . ?
C18 C19 H19 120.0 . . ?
N1 C3 C2 122.28(14) . . ?
N1 C3 C4 121.16(13) . . ?
C4 C3 C2 116.56(14) . . ?
C1 C2 C3 119.83(14) . . ?
C1 C2 H2 120.1 . . ?
C3 C2 H2 120.1 . . ?
N4 C18 C19 123.11(14) . . ?
N4 C18 H18 118.4 . . ?
C19 C18 H18 118.4 . . ?
C34 C29 N3 119.57(15) . . ?
C34 C29 C30 120.72(16) . . ?
C30 C29 N3 119.70(15) . . ?
C11 C6 N1 119.67(16) . . ?
C7 C6 N1 120.13(16) . . ?
C7 C6 C11 120.18(17) . . ?
C3 C4 H4 120.1 . . ?
C5 C4 C3 119.78(14) . . ?
C5 C4 H4 120.1 . . ?
N2 C5 C4 123.30(14) . . ?
N2 C5 H5 118.4 . . ?
C4 C5 H5 118.4 . . ?
C17 C12 N1 119.77(15) . . ?
C13 C12 N1 119.50(16) . . ?
C13 C12 C17 120.73(16) . . ?
N4 C22 H22 118.5 . . ?
N4 C22 C21 122.99(15) . . ?
C21 C22 H22 118.5 . . ?
C29 C34 H34 120.3 . . ?
C29 C34 C33 119.37(18) . . ?
C33 C34 H34 120.3 . . ?
C20 C21 H21 120.0 . . ?
C22 C21 C20 120.03(14) . . ?
C22 C21 H21 120.0 . . ?
C12 C17 H17 120.1 . . ?
C12 C17 C16 119.71(18) . . ?
C16 C17 H17 120.1 . . ?
C23 C24 H24 119.9 . . ?
C25 C24 C23 120.2(2) . . ?
C25 C24 H24 119.9 . . ?
C6 C11 H11 120.3 . . ?
C6 C11 C10 119.3(2) . . ?
C10 C11 H11 120.3 . . ?
C6 C7 H7 120.1 . . ?
C6 C7 C8 119.7(2) . . ?
C8 C7 H7 120.1 . . ?
C34 C33 H33 119.9 . . ?
C32 C33 C34 120.24(19) . . ?
C32 C33 H33 119.9 . . ?
C12 C13 H13 120.6 . . ?
C12 C13 C14 118.8(2) . . ?
C14 C13 H13 120.6 . . ?
C23 C28 H28 120.5 . . ?
C23 C28 C27 119.0(2) . . ?
C27 C28 H28 120.5 . . ?
C29 C30 H30 120.4 . . ?
C31 C30 C29 119.10(19) . . ?
C31 C30 H30 120.4 . . ?
C17 C16 H16 120.0 . . ?
C15 C16 C17 120.1(2) . . ?
C15 C16 H16 120.0 . . ?
C10 C9 H9 120.0 . . ?
C8 C9 H9 120.0 . . ?
C8 C9 C10 120.01(19) . . ?
C33 C32 H32 119.9 . . ?
C33 C32 C31 120.12(18) . . ?
C31 C32 H32 119.9 . . ?
C11 C10 H10 119.7 . . ?
C9 C10 C11 120.5(2) . . ?
C9 C10 H10 119.7 . . ?
C7 C8 H8 119.9 . . ?
C9 C8 C7 120.3(2) . . ?
C9 C8 H8 119.9 . . ?
C16 C15 H15 119.8 . . ?
C16 C15 C14 120.33(18) . . ?
C14 C15 H15 119.8 . . ?
F1 B1 N2 106.85(14) . . ?
F2 B1 F1 111.10(15) . . ?
F2 B1 F3 112.29(16) . . ?
F2 B1 N2 108.34(14) . . ?
F3 B1 F1 110.29(16) . . ?
F3 B1 N2 107.74(14) . . ?
C24 C25 H25 120.0 . . ?
C26 C25 C24 120.0(2) . . ?
C26 C25 H25 120.0 . . ?
C30 C31 H31 119.8 . . ?
C32 C31 C30 120.4(2) . . ?
C32 C31 H31 119.8 . . ?
C28 C27 H27 119.9 . . ?
C26 C27 C28 120.2(2) . . ?
C26 C27 H27 119.9 . . ?
C13 C14 H14 119.8 . . ?
C15 C14 C13 120.4(2) . . ?
C15 C14 H14 119.8 . . ?
C25 C26 C27 120.5(2) . . ?
C25 C26 H26 119.8 . . ?
C27 C26 H26 119.8 . . ?
F5 B2 N4 108.99(15) . . ?
F5 B2 F4 110.89(18) . . ?
F5 B2 F6 110.70(19) . . ?
F4 B2 N4 107.17(16) . . ?
F6 B2 N4 106.83(16) . . ?
F6 B2 F4 112.1(2) . . ?

loop_
_geom_bond_atom_site_label_1
_geom_bond_atom_site_label_2
_geom_bond_distance
_geom_bond_site_symmetry_2
_geom_bond_publ_flag
F1 B1 1.379(2) . ?
F2 B1 1.363(2) . ?
F5 B2 1.351(2) . ?
F3 B1 1.370(2) . ?
N2 C1 1.346(2) . ?
N2 C5 1.3507(19) . ?
N2 B1 1.591(2) . ?
N3 C20 1.3616(19) . ?
N3 C23 1.4363(19) . ?
N3 C29 1.4398(19) . ?
N4 C18 1.344(2) . ?
N4 C22 1.350(2) . ?
N4 B2 1.589(2) . ?
N1 C3 1.3614(19) . ?
N1 C6 1.436(2) . ?
N1 C12 1.4452(19) . ?
F4 B2 1.358(3) . ?
F6 B2 1.356(3) . ?
C20 C19 1.407(2) . ?
C20 C21 1.405(2) . ?
C1 H1 0.9300 . ?
C1 C2 1.361(2) . ?
C23 C24 1.380(3) . ?
C23 C28 1.375(2) . ?
C19 H19 0.9300 . ?
C19 C18 1.363(2) . ?
C3 C2 1.407(2) . ?
C3 C4 1.404(2) . ?
C2 H2 0.9300 . ?
C18 H18 0.9300 . ?
C29 C34 1.373(2) . ?
C29 C30 1.382(2) . ?
C6 C11 1.379(3) . ?
C6 C7 1.377(3) . ?
C4 H4 0.9300 . ?
C4 C5 1.357(2) . ?
C5 H5 0.9300 . ?
C12 C17 1.376(2) . ?
C12 C13 1.374(3) . ?
C22 H22 0.9300 . ?
C22 C21 1.361(2) . ?
C34 H34 0.9300 . ?
C34 C33 1.386(3) . ?
C21 H21 0.9300 . ?
C17 H17 0.9300 . ?
C17 C16 1.383(2) . ?
C24 H24 0.9300 . ?
C24 C25 1.376(3) . ?
C11 H11 0.9300 . ?
C11 C10 1.386(3) . ?
C7 H7 0.9300 . ?
C7 C8 1.385(3) . ?
C33 H33 0.9300 . ?
C33 C32 1.369(3) . ?
C13 H13 0.9300 . ?
C13 C14 1.393(3) . ?
C28 H28 0.9300 . ?
C28 C27 1.396(3) . ?
C30 H30 0.9300 . ?
C30 C31 1.381(3) . ?
C16 H16 0.9300 . ?
C16 C15 1.363(3) . ?
C9 H9 0.9300 . ?
C9 C10 1.370(3) . ?
C9 C8 1.366(3) . ?
C32 H32 0.9300 . ?
C32 C31 1.372(3) . ?
C10 H10 0.9300 . ?
C8 H8 0.9300 . ?
C15 H15 0.9300 . ?
C15 C14 1.371(3) . ?
C25 H25 0.9300 . ?
C25 C26 1.364(4) . ?
C31 H31 0.9300 . ?
C27 H27 0.9300 . ?
C27 C26 1.370(4) . ?
C14 H14 0.9300 . ?
C26 H26 0.9300 . ?

loop_
_geom_torsion_atom_site_label_1
_geom_torsion_atom_site_label_2
_geom_torsion_atom_site_label_3
_geom_torsion_atom_site_label_4
_geom_torsion
_geom_torsion_site_symmetry_1
_geom_torsion_site_symmetry_2
_geom_torsion_site_symmetry_3
_geom_torsion_site_symmetry_4
_geom_torsion_publ_flag
N2 C1 C2 C3 -1.4(2) . . . . ?
N3 C20 C19 C18 178.72(15) . . . . ?
N3 C20 C21 C22 -178.74(16) . . . . ?
N3 C23 C24 C25 177.98(17) . . . . ?
N3 C23 C28 C27 -178.39(17) . . . . ?
N3 C29 C34 C33 178.92(15) . . . . ?
N3 C29 C30 C31 -179.60(19) . . . . ?
N4 C22 C21 C20 -0.3(3) . . . . ?
N1 C3 C2 C1 -175.86(14) . . . . ?
N1 C3 C4 C5 176.51(15) . . . . ?
N1 C6 C11 C10 -178.63(16) . . . . ?
N1 C6 C7 C8 179.44(17) . . . . ?
N1 C12 C17 C16 -178.24(17) . . . . ?
N1 C12 C13 C14 178.39(18) . . . . ?
C20 N3 C23 C24 121.96(17) . . . . ?
C20 N3 C23 C28 -60.2(2) . . . . ?
C20 N3 C29 C34 113.23(17) . . . . ?
C20 N3 C29 C30 -68.1(2) . . . . ?
C20 C19 C18 N4 0.4(3) . . . . ?
C1 N2 C5 C4 2.5(2) . . . . ?
C1 N2 B1 F1 -96.95(17) . . . . ?
C1 N2 B1 F2 22.8(2) . . . . ?
C1 N2 B1 F3 144.54(15) . . . . ?
C23 N3 C20 C19 -8.9(2) . . . . ?
C23 N3 C20 C21 171.04(15) . . . . ?
C23 N3 C29 C34 -68.3(2) . . . . ?
C23 N3 C29 C30 110.37(18) . . . . ?
C23 C24 C25 C26 0.2(3) . . . . ?
C23 C28 C27 C26 0.7(3) . . . . ?
C19 C20 C21 C22 1.2(2) . . . . ?
C3 N1 C6 C11 -124.27(18) . . . . ?
C3 N1 C6 C7 57.3(2) . . . . ?
C3 N1 C12 C17 74.0(2) . . . . ?
C3 N1 C12 C13 -105.24(19) . . . . ?
C3 C4 C5 N2 0.0(3) . . . . ?
C2 C3 C4 C5 -3.2(2) . . . . ?
C18 N4 C22 C21 -0.6(3) . . . . ?
C18 N4 B2 F5 -21.4(2) . . . . ?
C18 N4 B2 F4 -141.46(17) . . . . ?
C18 N4 B2 F6 98.3(2) . . . . ?
C29 N3 C20 C19 169.47(15) . . . . ?
C29 N3 C20 C21 -10.6(2) . . . . ?
C29 N3 C23 C24 -56.5(2) . . . . ?
C29 N3 C23 C28 121.37(17) . . . . ?
C29 C34 C33 C32 0.5(3) . . . . ?
C29 C30 C31 C32 0.9(3) . . . . ?
C6 N1 C3 C2 10.9(2) . . . . ?
C6 N1 C3 C4 -168.74(15) . . . . ?
C6 N1 C12 C17 -110.52(18) . . . . ?
C6 N1 C12 C13 70.2(2) . . . . ?
C6 C11 C10 C9 -0.6(3) . . . . ?
C6 C7 C8 C9 -1.1(3) . . . . ?
C4 C3 C2 C1 3.8(2) . . . . ?
C5 N2 C1 C2 -1.9(2) . . . . ?
C5 N2 B1 F1 76.92(18) . . . . ?
C5 N2 B1 F2 -163.31(14) . . . . ?
C5 N2 B1 F3 -41.6(2) . . . . ?
C12 N1 C3 C2 -173.87(14) . . . . ?
C12 N1 C3 C4 6.5(2) . . . . ?
C12 N1 C6 C11 60.4(2) . . . . ?
C12 N1 C6 C7 -118.00(18) . . . . ?
C12 C17 C16 C15 -0.4(3) . . . . ?
C12 C13 C14 C15 0.1(3) . . . . ?
C22 N4 C18 C19 0.6(2) . . . . ?
C22 N4 B2 F5 161.32(16) . . . . ?
C22 N4 B2 F4 41.2(2) . . . . ?
C22 N4 B2 F6 -79.0(2) . . . . ?
C34 C29 C30 C31 -1.0(3) . . . . ?
C34 C33 C32 C31 -0.6(3) . . . . ?
C21 C20 C19 C18 -1.2(2) . . . . ?
C17 C12 C13 C14 -0.9(3) . . . . ?
C17 C16 C15 C14 -0.4(4) . . . . ?
C24 C23 C28 C27 -0.6(3) . . . . ?
C24 C25 C26 C27 0.0(3) . . . . ?
C11 C6 C7 C8 1.0(3) . . . . ?
C7 C6 C11 C10 -0.2(3) . . . . ?
C33 C32 C31 C30 -0.1(4) . . . . ?
C13 C12 C17 C16 1.0(3) . . . . ?
C28 C23 C24 C25 0.1(3) . . . . ?
C28 C27 C26 C25 -0.5(3) . . . . ?
C30 C29 C34 C33 0.3(3) . . . . ?
C16 C15 C14 C13 0.6(4) . . . . ?
C10 C9 C8 C7 0.3(3) . . . . ?
C8 C9 C10 C11 0.6(3) . . . . ?
B1 N2 C1 C2 172.16(15) . . . . ?
B1 N2 C5 C4 -171.64(15) . . . . ?
B2 N4 C18 C19 -176.82(16) . . . . ?
B2 N4 C22 C21 176.86(18) . . . . ?
